data_7013656
loop_
_publ_author_name
'van der Vlugt, Jarl Ivar'
'Sablong, Rafael'
'Mills, Allison M.'
'Kooijman, Huub'
'Spek, Anthony L.'
'Meetsma, Auke'
'Vogt, Dieter'

_publ_section_title
;
 Coordination chemistry and X-ray studies with novel sterically
 constrained diphosphonite ligands
;
_journal_issue 24
_journal_name_full 'Dalton Transactions'
_journal_page_first 4690
_journal_paper_doi 10.1039/b311328k
_journal_year 2003
_chemical_formula_moiety 'C55 H63 Cl O5 P2 Pt'
_chemical_formula_sum 'C55 H63 Cl O5 P2 Pt'
_chemical_formula_weight 1096.53
_chemical_name_systematic
;
4,5-bis{di(2-tert-butyl)-phosphonito)}-9,9-dimethylxanthene-dichloroplat
inum(II)
;
_space_group_IT_number 14
_symmetry_cell_setting monoclinic
_symmetry_space_group_name_Hall '-P 2ybc'
_symmetry_space_group_name_H-M 'P 1 21/c 1'
_atom_sites_solution_hydrogens geom
_atom_sites_solution_primary heavy
_atom_sites_solution_secondary difmap
_audit_creation_method SHELXL97
_cell_angle_alpha 90.00
_cell_angle_beta 108.7890(6)
_cell_angle_gamma 90.00
_cell_formula_units_Z 4
_cell_length_a 9.4832(1)
_cell_length_b 26.6038(3)
_cell_length_c 21.4405(3)
_cell_measurement_reflns_used 63065
_cell_measurement_temperature 150(2)
_cell_measurement_theta_max 27.48
_cell_measurement_theta_min 1.02
_cell_volume 5120.96(11)
_computing_cell_refinement 'HKL2000 (Otwinowski & Minor, 1997)'
_computing_data_collection 'Nonius COLLECT (Nonius, 1998)'
_computing_data_reduction 'HKL2000 (Otwinowski & Minor, 1997)'
_computing_molecular_graphics 'PLATON (Spek, 2003)'
_computing_publication_material 'PLATON (Spek, 2003)'
_computing_structure_refinement 'SHELXL97 (Sheldrick, 1997)'
_computing_structure_solution 'DIRDIF99 (Beurskens et al., 1999)'
_diffrn_ambient_temperature 150(2)
_diffrn_measured_fraction_theta_full 0.983
_diffrn_measured_fraction_theta_max 0.983
_diffrn_measurement_device_type 'Nonius KappaCCD'
_diffrn_measurement_method '\f + \w scans'
_diffrn_radiation_monochromator graphite
_diffrn_radiation_source 'rotating anode'
_diffrn_radiation_type MoK\a
_diffrn_radiation_wavelength 0.71073
_diffrn_reflns_av_R_equivalents 0.0575
_diffrn_reflns_av_sigmaI/netI 0.0517
_diffrn_reflns_limit_h_max 11
_diffrn_reflns_limit_h_min -9
_diffrn_reflns_limit_k_max 32
_diffrn_reflns_limit_k_min -32
_diffrn_reflns_limit_l_max 26
_diffrn_reflns_limit_l_min -26
_diffrn_reflns_number 43023
_diffrn_reflns_theta_full 26.00
_diffrn_reflns_theta_max 26.00
_diffrn_reflns_theta_min 1.26
_exptl_absorpt_coefficient_mu 2.900
_exptl_absorpt_correction_T_max 0.9202
_exptl_absorpt_correction_T_min 0.8323
_exptl_absorpt_correction_type multi-scan
_exptl_absorpt_process_details 'MULABS in PLATON (Spek, 2003)'
_exptl_crystal_colour colourless
_exptl_crystal_density_diffrn 1.422
_exptl_crystal_density_method 'not measured'
_exptl_crystal_description plate
_exptl_crystal_F_000 2232
_exptl_crystal_preparation 'recrystallized from dichloromethane/acetonitrile'
_exptl_crystal_size_max 0.33
_exptl_crystal_size_mid 0.06
_exptl_crystal_size_min 0.03
_refine_diff_density_max 1.212
_refine_diff_density_min -0.969
_refine_diff_density_rms 0.101
_refine_ls_extinction_method none
_refine_ls_goodness_of_fit_ref 1.022
_refine_ls_hydrogen_treatment constr
_refine_ls_matrix_type full
_refine_ls_number_parameters 577
_refine_ls_number_reflns 9900
_refine_ls_number_restraints 0
_refine_ls_restrained_S_all 1.022
_refine_ls_R_factor_all 0.0501
_refine_ls_R_factor_gt 0.0315
_refine_ls_shift/su_max 0.001
_refine_ls_shift/su_mean 0.000
_refine_ls_structure_factor_coef Fsqd
_refine_ls_weighting_details 'calc w==1/[\s^2^(Fo^2^)+(0.0252P)^2^+4.3181P] where P==(Fo^2^+2Fc^2^)/3'
_refine_ls_weighting_scheme calc
_refine_ls_wR_factor_gt 0.0621
_refine_ls_wR_factor_ref 0.0676
_reflns_number_gt 7900
_reflns_number_total 9900
_reflns_threshold_expression I>2\s(I)
_cod_data_source_file b311328k.txt
_cod_data_source_block 5
_cod_original_sg_symbol_H-M 'P 21/c'
_cod_database_code 7013656

loop_
_symmetry_equiv_pos_as_xyz
'x, y, z'
'-x, y+1/2, -z+1/2'
'-x, -y, -z'
'x, -y-1/2, z-1/2'

loop_
_atom_site_label
_atom_site_type_symbol
_atom_site_fract_x
_atom_site_fract_y
_atom_site_fract_z
_atom_site_U_iso_or_equiv
_atom_site_adp_type
_atom_site_occupancy
_atom_site_symmetry_multiplicity
_atom_site_calc_flag
_atom_site_refinement_flags
_atom_site_disorder_assembly
_atom_site_disorder_group
Pt1 Pt 0.226237(15) 0.229178(5) 0.427195(6) 0.01601(5) Uani 1 1 d . . .
Cl1 Cl 0.10453(10) 0.19870(4) 0.32102(4) 0.0237(2) Uani 1 1 d . . .
P1 P 0.32381(10) 0.14705(4) 0.45308(4) 0.0169(2) Uani 1 1 d . . .
P2 P 0.33621(11) 0.27194(4) 0.51715(4) 0.0171(2) Uani 1 1 d . . .
O1 O 0.2676(3) 0.10559(10) 0.39548(11) 0.0219(6) Uani 1 1 d . . .
O2 O 0.4994(3) 0.14119(9) 0.46584(11) 0.0204(6) Uani 1 1 d . . .
O3 O 0.2925(3) 0.33037(9) 0.50255(11) 0.0224(6) Uani 1 1 d . . .
O4 O 0.5141(3) 0.27488(9) 0.54722(11) 0.0191(5) Uani 1 1 d . . .
O5 O 0.4047(3) 0.18249(9) 0.58760(10) 0.0185(5) Uani 1 1 d . . .
C1 C 0.3126(4) 0.11076(14) 0.52363(17) 0.0192(8) Uani 1 1 d . . .
C2 C 0.3501(4) 0.13449(14) 0.58455(17) 0.0193(8) Uani 1 1 d . . .
C3 C 0.3298(4) 0.11314(15) 0.64030(17) 0.0241(9) Uani 1 1 d . . .
C4 C 0.2712(4) 0.06478(15) 0.63364(19) 0.0286(10) Uani 1 1 d . . .
H4 H 0.2536 0.0490 0.6702 0.034 Uiso 1 1 calc R . .
C5 C 0.2381(5) 0.03936(16) 0.5743(2) 0.0334(10) Uani 1 1 d . . .
H5 H 0.1996 0.0061 0.5709 0.040 Uiso 1 1 calc R . .
C6 C 0.2603(4) 0.06156(15) 0.51969(19) 0.0272(9) Uani 1 1 d . . .
H6 H 0.2399 0.0433 0.4797 0.033 Uiso 1 1 calc R . .
C7 C 0.2980(4) 0.26085(14) 0.59310(16) 0.0180(8) Uani 1 1 d . . .
C8 C 0.3408(4) 0.21474(14) 0.62174(16) 0.0181(8) Uani 1 1 d . . .
C9 C 0.3191(4) 0.19881(15) 0.67948(16) 0.0218(9) Uani 1 1 d . . .
C10 C 0.2537(5) 0.23343(16) 0.71069(18) 0.0296(10) Uani 1 1 d . . .
H10 H 0.2397 0.2249 0.7513 0.035 Uiso 1 1 calc R . .
C11 C 0.2091(4) 0.28015(15) 0.68297(19) 0.0286(10) Uani 1 1 d . . .
H11 H 0.1631 0.3030 0.7045 0.034 Uiso 1 1 calc R . .
C12 C 0.2301(4) 0.29436(16) 0.62455(18) 0.0272(9) Uani 1 1 d . . .
H12 H 0.1987 0.3265 0.6061 0.033 Uiso 1 1 calc R . .
C13 C 0.3722(5) 0.14551(15) 0.70296(17) 0.0272(9) Uani 1 1 d . . .
C14 C 0.3031(5) 0.12607(17) 0.7539(2) 0.0419(12) Uani 1 1 d . . .
H14A H 0.3332 0.1478 0.7929 0.063 Uiso 1 1 calc R . .
H14B H 0.3375 0.0917 0.7667 0.063 Uiso 1 1 calc R . .
H14C H 0.1943 0.1263 0.7348 0.063 Uiso 1 1 calc R . .
C15 C 0.5445(4) 0.14662(17) 0.73357(19) 0.0363(11) Uani 1 1 d . . .
H15A H 0.5726 0.1672 0.7737 0.055 Uiso 1 1 calc R . .
H15B H 0.5878 0.1611 0.7018 0.055 Uiso 1 1 calc R . .
H15C H 0.5818 0.1123 0.7445 0.055 Uiso 1 1 calc R . .
C16 C 0.1262(4) 0.08470(14) 0.36476(17) 0.0238(9) Uani 1 1 d . . .
C17 C 0.1187(5) 0.04717(15) 0.31787(19) 0.0327(10) Uani 1 1 d . . .
C18 C -0.0252(5) 0.02747(16) 0.2875(2) 0.0420(12) Uani 1 1 d . . .
H18 H -0.0377 0.0017 0.2555 0.050 Uiso 1 1 calc R . .
C19 C -0.1487(5) 0.04407(18) 0.3025(2) 0.0426(12) Uani 1 1 d . . .
H19 H -0.2439 0.0302 0.2800 0.051 Uiso 1 1 calc R . .
C20 C -0.1351(5) 0.08034(18) 0.3495(2) 0.0380(11) Uani 1 1 d . . .
H20 H -0.2196 0.0914 0.3603 0.046 Uiso 1 1 calc R . .
C21 C 0.0050(4) 0.10051(16) 0.38113(19) 0.0296(10) Uani 1 1 d . . .
H21 H 0.0168 0.1254 0.4142 0.035 Uiso 1 1 calc R . .
C22 C 0.2533(5) 0.02990(18) 0.2984(2) 0.0456(13) Uani 1 1 d . . .
C23 C 0.3752(6) 0.0091(2) 0.3590(3) 0.0735(19) Uani 1 1 d . . .
H23A H 0.4038 0.0349 0.3934 0.110 Uiso 1 1 calc R . .
H23B H 0.4624 -0.0004 0.3465 0.110 Uiso 1 1 calc R . .
H23C H 0.3373 -0.0205 0.3757 0.110 Uiso 1 1 calc R . .
C24 C 0.2124(7) -0.0121(2) 0.2468(3) 0.0758(19) Uani 1 1 d . . .
H24A H 0.3011 -0.0220 0.2357 0.114 Uiso 1 1 calc R . .
H24B H 0.1355 0.0000 0.2071 0.114 Uiso 1 1 calc R . .
H24C H 0.1746 -0.0412 0.2646 0.114 Uiso 1 1 calc R . .
C25 C 0.3126(6) 0.0739(2) 0.2680(3) 0.0603(16) Uani 1 1 d . . .
H25A H 0.3420 0.1014 0.2999 0.090 Uiso 1 1 calc R . .
H25B H 0.2345 0.0856 0.2284 0.090 Uiso 1 1 calc R . .
H25C H 0.3991 0.0628 0.2561 0.090 Uiso 1 1 calc R . .
C26 C 0.5818(4) 0.16714(14) 0.43205(17) 0.0218(8) Uani 1 1 d . . .
C27 C 0.7356(4) 0.17265(15) 0.46531(18) 0.0244(9) Uani 1 1 d . . .
C28 C 0.8132(4) 0.19861(16) 0.4296(2) 0.0338(10) Uani 1 1 d . . .
H28 H 0.9164 0.2049 0.4502 0.041 Uiso 1 1 calc R . .
C29 C 0.7473(5) 0.21554(17) 0.3659(2) 0.0385(11) Uani 1 1 d . . .
H29 H 0.8051 0.2326 0.3437 0.046 Uiso 1 1 calc R . .
C30 C 0.5981(5) 0.20760(16) 0.3350(2) 0.0336(10) Uani 1 1 d . . .
H30 H 0.5524 0.2187 0.2910 0.040 Uiso 1 1 calc R . .
C31 C 0.5139(4) 0.18323(15) 0.36822(18) 0.0263(9) Uani 1 1 d . . .
H31 H 0.4104 0.1777 0.3471 0.032 Uiso 1 1 calc R . .
C32 C 0.8146(4) 0.14967(16) 0.53344(19) 0.0277(9) Uani 1 1 d . . .
C33 C 0.8158(5) 0.09240(17) 0.5273(2) 0.0442(12) Uani 1 1 d . . .
H33A H 0.8656 0.0776 0.5707 0.066 Uiso 1 1 calc R . .
H33B H 0.8695 0.0829 0.4969 0.066 Uiso 1 1 calc R . .
H33C H 0.7132 0.0800 0.5104 0.066 Uiso 1 1 calc R . .
C34 C 0.9768(5) 0.1676(2) 0.5605(2) 0.0509(14) Uani 1 1 d . . .
H34A H 0.9790 0.2042 0.5652 0.076 Uiso 1 1 calc R . .
H34B H 1.0298 0.1578 0.5299 0.076 Uiso 1 1 calc R . .
H34C H 1.0252 0.1521 0.6035 0.076 Uiso 1 1 calc R . .
C35 C 0.7413(5) 0.1643(2) 0.5848(2) 0.0452(13) Uani 1 1 d . . .
H35A H 0.7408 0.2009 0.5889 0.068 Uiso 1 1 calc R . .
H35B H 0.7974 0.1495 0.6275 0.068 Uiso 1 1 calc R . .
H35C H 0.6387 0.1517 0.5710 0.068 Uiso 1 1 calc R . .
C36 C 0.1908(4) 0.34076(15) 0.43943(17) 0.0218(8) Uani 1 1 d . . .
C37 C 0.1539(4) 0.39105(15) 0.42464(19) 0.0271(9) Uani 1 1 d . . .
C38 C 0.0450(5) 0.39921(17) 0.3636(2) 0.0344(10) Uani 1 1 d . . .
H38 H 0.0131 0.4326 0.3507 0.041 Uiso 1 1 calc R . .
C39 C -0.0173(5) 0.35994(17) 0.3215(2) 0.0345(10) Uani 1 1 d . . .
H39 H -0.0937 0.3667 0.2812 0.041 Uiso 1 1 calc R . .
C40 C 0.0297(4) 0.31094(16) 0.33719(18) 0.0266(9) Uani 1 1 d . . .
H40 H -0.0121 0.2846 0.3070 0.032 Uiso 1 1 calc R . .
C41 C 0.1395(4) 0.30009(14) 0.39794(17) 0.0193(8) Uani 1 1 d . . .
C42 C 0.2292(5) 0.43546(16) 0.4697(2) 0.0358(11) Uani 1 1 d . . .
C43 C 0.1688(6) 0.48632(18) 0.4394(3) 0.0574(15) Uani 1 1 d . . .
H43A H 0.1846 0.4899 0.3966 0.086 Uiso 1 1 calc R . .
H43B H 0.2211 0.5134 0.4688 0.086 Uiso 1 1 calc R . .
H43C H 0.0620 0.4883 0.4333 0.086 Uiso 1 1 calc R . .
C44 C 0.3972(5) 0.43420(17) 0.4801(2) 0.0453(12) Uani 1 1 d . . .
H44A H 0.4384 0.4020 0.4998 0.068 Uiso 1 1 calc R . .
H44B H 0.4463 0.4617 0.5096 0.068 Uiso 1 1 calc R . .
H44C H 0.4139 0.4382 0.4376 0.068 Uiso 1 1 calc R . .
C45 C 0.2017(6) 0.43193(18) 0.5369(2) 0.0474(13) Uani 1 1 d . . .
H45A H 0.2401 0.3998 0.5580 0.071 Uiso 1 1 calc R . .
H45B H 0.0945 0.4341 0.5300 0.071 Uiso 1 1 calc R . .
H45C H 0.2530 0.4597 0.5652 0.071 Uiso 1 1 calc R . .
C46 C 0.6074(4) 0.30418(14) 0.52178(17) 0.0194(8) Uani 1 1 d . . .
C47 C 0.7170(4) 0.33371(14) 0.56528(17) 0.0228(8) Uani 1 1 d . . .
C48 C 0.8089(5) 0.36006(18) 0.5370(2) 0.0393(11) Uani 1 1 d . . .
H48 H 0.8862 0.3805 0.5645 0.047 Uiso 1 1 calc R . .
C49 C 0.7912(5) 0.3573(2) 0.4704(2) 0.0489(14) Uani 1 1 d . . .
H49 H 0.8565 0.3755 0.4531 0.059 Uiso 1 1 calc R . .
C50 C 0.6795(5) 0.32836(19) 0.4293(2) 0.0434(12) Uani 1 1 d . . .
H50 H 0.6664 0.3270 0.3835 0.052 Uiso 1 1 calc R . .
C51 C 0.5869(4) 0.30140(16) 0.45465(18) 0.0287(10) Uani 1 1 d . . .
H51 H 0.5099 0.2811 0.4267 0.034 Uiso 1 1 calc R . .
C52 C 0.7386(4) 0.33829(15) 0.63990(17) 0.0246(9) Uani 1 1 d . . .
C53 C 0.7643(5) 0.28653(16) 0.67345(19) 0.0342(10) Uani 1 1 d . . .
H53A H 0.6790 0.2647 0.6524 0.051 Uiso 1 1 calc R . .
H53B H 0.7752 0.2904 0.7202 0.051 Uiso 1 1 calc R . .
H53C H 0.8550 0.2715 0.6691 0.051 Uiso 1 1 calc R . .
C54 C 0.6011(5) 0.36367(17) 0.6492(2) 0.0371(11) Uani 1 1 d . . .
H54A H 0.5123 0.3435 0.6277 0.056 Uiso 1 1 calc R . .
H54B H 0.5889 0.3973 0.6296 0.056 Uiso 1 1 calc R . .
H54C H 0.6145 0.3664 0.6964 0.056 Uiso 1 1 calc R . .
C55 C 0.8736(5) 0.37131(16) 0.67466(19) 0.0345(10) Uani 1 1 d . . .
H55A H 0.9637 0.3562 0.6697 0.052 Uiso 1 1 calc R . .
H55B H 0.8844 0.3739 0.7216 0.052 Uiso 1 1 calc R . .
H55C H 0.8590 0.4049 0.6549 0.052 Uiso 1 1 calc R . .

loop_
_atom_site_aniso_label
_atom_site_aniso_U_11
_atom_site_aniso_U_22
_atom_site_aniso_U_33
_atom_site_aniso_U_23
_atom_site_aniso_U_13
_atom_site_aniso_U_12
Pt1 0.01468(8) 0.02061(8) 0.01222(7) 0.00082(6) 0.00359(5) -0.00179(7)
Cl1 0.0246(5) 0.0314(6) 0.0126(4) -0.0007(4) 0.0025(4) -0.0040(4)
P1 0.0146(5) 0.0211(5) 0.0143(4) -0.0024(4) 0.0038(4) -0.0026(4)
P2 0.0177(5) 0.0187(5) 0.0138(4) -0.0001(4) 0.0035(4) -0.0005(4)
O1 0.0154(14) 0.0272(15) 0.0216(13) -0.0077(11) 0.0038(10) -0.0021(12)
O2 0.0133(14) 0.0272(15) 0.0209(13) -0.0007(11) 0.0056(10) -0.0010(12)
O3 0.0237(15) 0.0174(14) 0.0227(13) 0.0023(10) 0.0027(11) -0.0007(12)
O4 0.0168(14) 0.0229(15) 0.0164(11) 0.0021(10) 0.0036(10) -0.0049(12)
O5 0.0205(14) 0.0203(14) 0.0160(12) 0.0015(10) 0.0076(10) 0.0015(12)
C1 0.015(2) 0.021(2) 0.0212(18) 0.0016(15) 0.0051(15) 0.0032(17)
C2 0.015(2) 0.022(2) 0.0217(18) 0.0044(15) 0.0064(15) 0.0057(17)
C3 0.018(2) 0.030(2) 0.0234(19) 0.0070(16) 0.0060(16) 0.0073(18)
C4 0.034(3) 0.025(2) 0.029(2) 0.0138(17) 0.0129(18) 0.005(2)
C5 0.036(3) 0.023(2) 0.040(2) 0.0066(19) 0.009(2) -0.006(2)
C6 0.030(2) 0.023(2) 0.027(2) 0.0022(17) 0.0061(17) -0.0001(19)
C7 0.014(2) 0.024(2) 0.0163(16) -0.0017(14) 0.0052(14) -0.0037(16)
C8 0.014(2) 0.026(2) 0.0138(16) -0.0046(14) 0.0038(14) -0.0008(16)
C9 0.017(2) 0.032(2) 0.0142(17) 0.0007(16) 0.0026(14) 0.0006(18)
C10 0.037(3) 0.036(3) 0.0195(19) -0.0008(18) 0.0147(17) -0.004(2)
C11 0.028(2) 0.035(3) 0.029(2) -0.0044(18) 0.0170(18) 0.006(2)
C12 0.028(2) 0.029(2) 0.024(2) -0.0028(17) 0.0067(17) 0.0044(19)
C13 0.033(3) 0.031(2) 0.0198(19) 0.0078(16) 0.0118(17) 0.008(2)
C14 0.060(3) 0.044(3) 0.030(2) 0.011(2) 0.026(2) 0.009(2)
C15 0.035(3) 0.044(3) 0.024(2) 0.0003(19) 0.0002(18) 0.013(2)
C16 0.024(2) 0.021(2) 0.0216(19) 0.0033(16) 0.0001(16) -0.0042(18)
C17 0.039(3) 0.022(2) 0.027(2) 0.0006(17) -0.0030(19) -0.001(2)
C18 0.055(3) 0.023(2) 0.032(2) 0.0032(18) -0.009(2) -0.008(2)
C19 0.034(3) 0.041(3) 0.039(3) 0.013(2) -0.008(2) -0.015(2)
C20 0.025(3) 0.050(3) 0.035(2) 0.016(2) 0.0031(19) -0.009(2)
C21 0.025(2) 0.034(3) 0.029(2) 0.0037(18) 0.0087(18) -0.005(2)
C22 0.043(3) 0.036(3) 0.047(3) -0.022(2) 0.000(2) 0.007(2)
C23 0.062(4) 0.068(4) 0.070(4) -0.026(3) -0.006(3) 0.033(3)
C24 0.084(5) 0.058(4) 0.077(4) -0.044(3) 0.013(3) 0.005(3)
C25 0.057(4) 0.068(4) 0.066(4) -0.032(3) 0.035(3) -0.005(3)
C26 0.018(2) 0.025(2) 0.0252(19) -0.0079(16) 0.0116(16) -0.0023(17)
C27 0.021(2) 0.026(2) 0.028(2) -0.0065(16) 0.0098(16) 0.0012(18)
C28 0.014(2) 0.040(3) 0.048(3) -0.005(2) 0.0102(19) -0.003(2)
C29 0.034(3) 0.044(3) 0.046(3) 0.007(2) 0.024(2) -0.001(2)
C30 0.035(3) 0.043(3) 0.030(2) 0.0041(19) 0.0192(19) 0.002(2)
C31 0.022(2) 0.032(2) 0.027(2) -0.0033(17) 0.0106(17) -0.0019(19)
C32 0.016(2) 0.032(2) 0.032(2) -0.0073(18) 0.0044(17) 0.0026(18)
C33 0.045(3) 0.042(3) 0.041(3) 0.003(2) 0.007(2) 0.008(2)
C34 0.020(3) 0.078(4) 0.046(3) 0.000(3) -0.002(2) -0.002(3)
C35 0.029(3) 0.072(4) 0.029(2) -0.008(2) 0.0018(19) 0.015(2)
C36 0.016(2) 0.027(2) 0.0204(19) 0.0061(16) 0.0035(15) -0.0025(17)
C37 0.023(2) 0.024(2) 0.036(2) 0.0030(18) 0.0116(18) -0.0003(19)
C38 0.031(3) 0.029(3) 0.042(3) 0.016(2) 0.010(2) 0.010(2)
C39 0.026(2) 0.042(3) 0.031(2) 0.010(2) 0.0036(18) 0.007(2)
C40 0.015(2) 0.034(2) 0.028(2) 0.0045(18) 0.0032(16) -0.0010(19)
C41 0.020(2) 0.020(2) 0.0204(18) 0.0091(15) 0.0098(15) 0.0036(17)
C42 0.039(3) 0.021(2) 0.044(3) 0.0031(19) 0.009(2) 0.001(2)
C43 0.066(4) 0.025(3) 0.070(4) 0.006(2) 0.006(3) 0.006(3)
C44 0.042(3) 0.026(3) 0.063(3) 0.004(2) 0.010(2) -0.011(2)
C45 0.053(3) 0.033(3) 0.053(3) -0.010(2) 0.014(3) 0.002(2)
C46 0.017(2) 0.019(2) 0.0232(18) 0.0015(15) 0.0075(15) 0.0007(17)
C47 0.017(2) 0.024(2) 0.0242(19) -0.0031(16) 0.0015(15) 0.0011(18)
C48 0.033(3) 0.050(3) 0.034(2) -0.006(2) 0.010(2) -0.021(2)
C49 0.044(3) 0.072(4) 0.037(3) -0.002(2) 0.022(2) -0.026(3)
C50 0.050(3) 0.060(3) 0.023(2) 0.000(2) 0.016(2) -0.013(3)
C51 0.029(2) 0.035(3) 0.0218(19) -0.0027(17) 0.0071(17) -0.002(2)
C52 0.023(2) 0.030(2) 0.0173(18) -0.0027(16) 0.0015(16) -0.0045(18)
C53 0.035(3) 0.038(3) 0.023(2) 0.0001(18) 0.0011(18) -0.006(2)
C54 0.031(3) 0.050(3) 0.030(2) -0.012(2) 0.0086(19) 0.001(2)
C55 0.034(3) 0.032(3) 0.030(2) -0.0078(18) -0.0009(18) -0.005(2)

loop_
_atom_type_symbol
_atom_type_description
_atom_type_scat_dispersion_real
_atom_type_scat_dispersion_imag
_atom_type_scat_source
C C 0.0033 0.0016 'International Tables Vol C Tables 4.2.6.8 and 6.1.1.4'
H H 0.0000 0.0000 'International Tables Vol C Tables 4.2.6.8 and 6.1.1.4'
Cl Cl 0.1484 0.1585 'International Tables Vol C Tables 4.2.6.8 and 6.1.1.4'
O O 0.0106 0.0060 'International Tables Vol C Tables 4.2.6.8 and 6.1.1.4'
P P 0.1023 0.0942 'International Tables Vol C Tables 4.2.6.8 and 6.1.1.4'
Pt Pt -1.7033 8.3905 'International Tables Vol C Tables 4.2.6.8 and 6.1.1.4'

loop_
_geom_angle_atom_site_label_1
_geom_angle_atom_site_label_2
_geom_angle_atom_site_label_3
_geom_angle
_geom_angle_site_symmetry_1
_geom_angle_site_symmetry_3
_geom_angle_publ_flag
C41 Pt1 P2 79.86(10) . . ?
C41 Pt1 Cl1 89.87(10) . . ?
P2 Pt1 Cl1 168.87(3) . . ?
C41 Pt1 P1 176.12(10) . . ?
P2 Pt1 P1 103.50(3) . . ?
Cl1 Pt1 P1 86.64(3) . . ?
O2 P1 O1 97.63(13) . . ?
O2 P1 C1 98.12(14) . . ?
O1 P1 C1 100.36(15) . . ?
O2 P1 Pt1 115.78(10) . . ?
O1 P1 Pt1 116.34(10) . . ?
C1 P1 Pt1 124.01(12) . . ?
O4 P2 O3 101.68(14) . . ?
O4 P2 C7 97.86(14) . . ?
O3 P2 C7 102.65(15) . . ?
O4 P2 Pt1 121.34(10) . . ?
O3 P2 Pt1 108.04(9) . . ?
C7 P2 Pt1 122.18(12) . . ?
C16 O1 P1 131.3(2) . . ?
C26 O2 P1 125.6(2) . . ?
C36 O3 P2 115.3(2) . . ?
C46 O4 P2 125.5(2) . . ?
C2 O5 C8 112.2(3) . . ?
C2 C1 C6 117.5(3) . . ?
C2 C1 P1 118.2(3) . . ?
C6 C1 P1 124.1(3) . . ?
O5 C2 C1 116.5(3) . . ?
O5 C2 C3 119.6(3) . . ?
C1 C2 C3 123.9(4) . . ?
C4 C3 C2 116.8(3) . . ?
C4 C3 C13 126.3(3) . . ?
C2 C3 C13 116.9(3) . . ?
C5 C4 C3 120.7(3) . . ?
C5 C4 H4 119.6 . . ?
C3 C4 H4 119.6 . . ?
C4 C5 C6 121.1(4) . . ?
C4 C5 H5 119.4 . . ?
C6 C5 H5 119.4 . . ?
C5 C6 C1 119.8(4) . . ?
C5 C6 H6 120.1 . . ?
C1 C6 H6 120.1 . . ?
C8 C7 C12 118.1(3) . . ?
C8 C7 P2 115.7(3) . . ?
C12 C7 P2 126.2(3) . . ?
C7 C8 C9 124.4(3) . . ?
C7 C8 O5 115.7(3) . . ?
C9 C8 O5 119.9(3) . . ?
C8 C9 C10 116.3(3) . . ?
C8 C9 C13 116.6(3) . . ?
C10 C9 C13 127.0(3) . . ?
C11 C10 C9 120.6(3) . . ?
C11 C10 H10 119.7 . . ?
C9 C10 H10 119.7 . . ?
C12 C11 C10 121.4(3) . . ?
C12 C11 H11 119.3 . . ?
C10 C11 H11 119.3 . . ?
C11 C12 C7 119.1(4) . . ?
C11 C12 H12 120.4 . . ?
C7 C12 H12 120.4 . . ?
C14 C13 C9 112.0(3) . . ?
C14 C13 C3 112.5(4) . . ?
C9 C13 C3 105.4(3) . . ?
C14 C13 C15 109.8(3) . . ?
C9 C13 C15 108.1(3) . . ?
C3 C13 C15 108.9(3) . . ?
C13 C14 H14A 109.5 . . ?
C13 C14 H14B 109.5 . . ?
H14A C14 H14B 109.5 . . ?
C13 C14 H14C 109.5 . . ?
H14A C14 H14C 109.5 . . ?
H14B C14 H14C 109.5 . . ?
C13 C15 H15A 109.5 . . ?
C13 C15 H15B 109.5 . . ?
H15A C15 H15B 109.5 . . ?
C13 C15 H15C 109.5 . . ?
H15A C15 H15C 109.5 . . ?
H15B C15 H15C 109.5 . . ?
C21 C16 C17 123.3(4) . . ?
C21 C16 O1 120.7(3) . . ?
C17 C16 O1 116.0(3) . . ?
C16 C17 C18 114.4(4) . . ?
C16 C17 C22 123.6(4) . . ?
C18 C17 C22 121.9(4) . . ?
C19 C18 C17 122.7(4) . . ?
C19 C18 H18 118.6 . . ?
C17 C18 H18 118.6 . . ?
C20 C19 C18 120.6(4) . . ?
C20 C19 H19 119.7 . . ?
C18 C19 H19 119.7 . . ?
C19 C20 C21 118.6(4) . . ?
C19 C20 H20 120.7 . . ?
C21 C20 H20 120.7 . . ?
C16 C21 C20 120.3(4) . . ?
C16 C21 H21 119.8 . . ?
C20 C21 H21 119.8 . . ?
C24 C22 C25 106.9(4) . . ?
C24 C22 C17 112.1(4) . . ?
C25 C22 C17 109.8(4) . . ?
C24 C22 C23 107.1(4) . . ?
C25 C22 C23 110.8(5) . . ?
C17 C22 C23 110.1(4) . . ?
C22 C23 H23A 109.5 . . ?
C22 C23 H23B 109.5 . . ?
H23A C23 H23B 109.5 . . ?
C22 C23 H23C 109.5 . . ?
H23A C23 H23C 109.5 . . ?
H23B C23 H23C 109.5 . . ?
C22 C24 H24A 109.5 . . ?
C22 C24 H24B 109.5 . . ?
H24A C24 H24B 109.5 . . ?
C22 C24 H24C 109.5 . . ?
H24A C24 H24C 109.5 . . ?
H24B C24 H24C 109.5 . . ?
C22 C25 H25A 109.5 . . ?
C22 C25 H25B 109.5 . . ?
H25A C25 H25B 109.5 . . ?
C22 C25 H25C 109.5 . . ?
H25A C25 H25C 109.5 . . ?
H25B C25 H25C 109.5 . . ?
C31 C26 O2 120.3(3) . . ?
C31 C26 C27 123.1(3) . . ?
O2 C26 C27 116.5(3) . . ?
C28 C27 C26 114.5(3) . . ?
C28 C27 C32 122.3(3) . . ?
C26 C27 C32 123.2(3) . . ?
C29 C28 C27 123.4(4) . . ?
C29 C28 H28 118.3 . . ?
C27 C28 H28 118.3 . . ?
C30 C29 C28 119.7(4) . . ?
C30 C29 H29 120.2 . . ?
C28 C29 H29 120.2 . . ?
C29 C30 C31 119.8(4) . . ?
C29 C30 H30 120.1 . . ?
C31 C30 H30 120.1 . . ?
C26 C31 C30 119.4(4) . . ?
C26 C31 H31 120.3 . . ?
C30 C31 H31 120.3 . . ?
C33 C32 C35 109.4(4) . . ?
C33 C32 C34 107.9(4) . . ?
C35 C32 C34 106.4(3) . . ?
C33 C32 C27 109.2(3) . . ?
C35 C32 C27 112.8(3) . . ?
C34 C32 C27 111.0(3) . . ?
C32 C33 H33A 109.5 . . ?
C32 C33 H33B 109.5 . . ?
H33A C33 H33B 109.5 . . ?
C32 C33 H33C 109.5 . . ?
H33A C33 H33C 109.5 . . ?
H33B C33 H33C 109.5 . . ?
C32 C34 H34A 109.5 . . ?
C32 C34 H34B 109.5 . . ?
H34A C34 H34B 109.5 . . ?
C32 C34 H34C 109.5 . . ?
H34A C34 H34C 109.5 . . ?
H34B C34 H34C 109.5 . . ?
C32 C35 H35A 109.5 . . ?
C32 C35 H35B 109.5 . . ?
H35A C35 H35B 109.5 . . ?
C32 C35 H35C 109.5 . . ?
H35A C35 H35C 109.5 . . ?
H35B C35 H35C 109.5 . . ?
C41 C36 C37 126.4(3) . . ?
C41 C36 O3 116.9(3) . . ?
C37 C36 O3 116.7(3) . . ?
C36 C37 C38 114.7(4) . . ?
C36 C37 C42 124.0(4) . . ?
C38 C37 C42 121.2(4) . . ?
C39 C38 C37 121.6(4) . . ?
C39 C38 H38 119.2 . . ?
C37 C38 H38 119.2 . . ?
C38 C39 C40 121.2(4) . . ?
C38 C39 H39 119.4 . . ?
C40 C39 H39 119.4 . . ?
C39 C40 C41 120.1(4) . . ?
C39 C40 H40 120.0 . . ?
C41 C40 H40 120.0 . . ?
C36 C41 C40 115.8(3) . . ?
C36 C41 Pt1 119.6(3) . . ?
C40 C41 Pt1 124.7(3) . . ?
C43 C42 C44 108.1(4) . . ?
C43 C42 C37 112.1(4) . . ?
C44 C42 C37 108.8(4) . . ?
C43 C42 C45 107.2(4) . . ?
C44 C42 C45 109.9(4) . . ?
C37 C42 C45 110.6(4) . . ?
C42 C43 H43A 109.5 . . ?
C42 C43 H43B 109.5 . . ?
H43A C43 H43B 109.5 . . ?
C42 C43 H43C 109.5 . . ?
H43A C43 H43C 109.5 . . ?
H43B C43 H43C 109.5 . . ?
C42 C44 H44A 109.5 . . ?
C42 C44 H44B 109.5 . . ?
H44A C44 H44B 109.5 . . ?
C42 C44 H44C 109.5 . . ?
H44A C44 H44C 109.5 . . ?
H44B C44 H44C 109.5 . . ?
C42 C45 H45A 109.5 . . ?
C42 C45 H45B 109.5 . . ?
H45A C45 H45B 109.5 . . ?
C42 C45 H45C 109.5 . . ?
H45A C45 H45C 109.5 . . ?
H45B C45 H45C 109.5 . . ?
C51 C46 C47 123.2(3) . . ?
C51 C46 O4 118.3(3) . . ?
C47 C46 O4 118.5(3) . . ?
C46 C47 C48 115.3(3) . . ?
C46 C47 C52 123.8(3) . . ?
C48 C47 C52 120.9(3) . . ?
C49 C48 C47 122.3(4) . . ?
C49 C48 H48 118.9 . . ?
C47 C48 H48 118.9 . . ?
C50 C49 C48 120.2(4) . . ?
C50 C49 H49 119.9 . . ?
C48 C49 H49 119.9 . . ?
C51 C50 C49 119.8(4) . . ?
C51 C50 H50 120.1 . . ?
C49 C50 H50 120.1 . . ?
C50 C51 C46 119.2(4) . . ?
C50 C51 H51 120.4 . . ?
C46 C51 H51 120.4 . . ?
C55 C52 C53 107.7(3) . . ?
C55 C52 C54 107.2(3) . . ?
C53 C52 C54 110.2(3) . . ?
C55 C52 C47 111.0(3) . . ?
C53 C52 C47 111.2(3) . . ?
C54 C52 C47 109.4(3) . . ?
C52 C53 H53A 109.5 . . ?
C52 C53 H53B 109.5 . . ?
H53A C53 H53B 109.5 . . ?
C52 C53 H53C 109.5 . . ?
H53A C53 H53C 109.5 . . ?
H53B C53 H53C 109.5 . . ?
C52 C54 H54A 109.5 . . ?
C52 C54 H54B 109.5 . . ?
H54A C54 H54B 109.5 . . ?
C52 C54 H54C 109.5 . . ?
H54A C54 H54C 109.5 . . ?
H54B C54 H54C 109.5 . . ?
C52 C55 H55A 109.5 . . ?
C52 C55 H55B 109.5 . . ?
H55A C55 H55B 109.5 . . ?
C52 C55 H55C 109.5 . . ?
H55A C55 H55C 109.5 . . ?
H55B C55 H55C 109.5 . . ?

loop_
_geom_bond_atom_site_label_1
_geom_bond_atom_site_label_2
_geom_bond_distance
_geom_bond_site_symmetry_2
_geom_bond_publ_flag
Pt1 C41 2.073(4) . ?
Pt1 P2 2.1923(9) . ?
Pt1 Cl1 2.3409(8) . ?
Pt1 P1 2.3680(10) . ?
P1 O2 1.606(3) . ?
P1 O1 1.613(2) . ?
P1 C1 1.826(4) . ?
P2 O4 1.603(3) . ?
P2 O3 1.613(3) . ?
P2 C7 1.803(3) . ?
O1 C16 1.405(4) . ?
O2 C26 1.406(4) . ?
O3 C36 1.413(4) . ?
O4 C46 1.413(4) . ?
O5 C2 1.372(4) . ?
O5 C8 1.387(4) . ?
C1 C2 1.390(5) . ?
C1 C6 1.393(5) . ?
C2 C3 1.392(5) . ?
C3 C4 1.391(5) . ?
C3 C13 1.536(5) . ?
C4 C5 1.385(6) . ?
C4 H4 0.9500 . ?
C5 C6 1.387(5) . ?
C5 H5 0.9500 . ?
C6 H6 0.9500 . ?
C7 C8 1.373(5) . ?
C7 C12 1.394(5) . ?
C8 C9 1.385(5) . ?
C9 C10 1.396(5) . ?
C9 C13 1.534(5) . ?
C10 C11 1.384(6) . ?
C10 H10 0.9500 . ?
C11 C12 1.383(5) . ?
C11 H11 0.9500 . ?
C12 H12 0.9500 . ?
C13 C14 1.534(5) . ?
C13 C15 1.552(6) . ?
C14 H14A 0.9800 . ?
C14 H14B 0.9800 . ?
C14 H14C 0.9800 . ?
C15 H15A 0.9800 . ?
C15 H15B 0.9800 . ?
C15 H15C 0.9800 . ?
C16 C21 1.371(5) . ?
C16 C17 1.402(5) . ?
C17 C18 1.409(6) . ?
C17 C22 1.535(6) . ?
C18 C19 1.383(6) . ?
C18 H18 0.9500 . ?
C19 C20 1.372(6) . ?
C19 H19 0.9500 . ?
C20 C21 1.390(5) . ?
C20 H20 0.9500 . ?
C21 H21 0.9500 . ?
C22 C24 1.532(6) . ?
C22 C25 1.532(7) . ?
C22 C23 1.538(7) . ?
C23 H23A 0.9800 . ?
C23 H23B 0.9800 . ?
C23 H23C 0.9800 . ?
C24 H24A 0.9800 . ?
C24 H24B 0.9800 . ?
C24 H24C 0.9800 . ?
C25 H25A 0.9800 . ?
C25 H25B 0.9800 . ?
C25 H25C 0.9800 . ?
C26 C31 1.380(5) . ?
C26 C27 1.410(5) . ?
C27 C28 1.403(6) . ?
C27 C32 1.537(5) . ?
C28 C29 1.380(6) . ?
C28 H28 0.9500 . ?
C29 C30 1.372(6) . ?
C29 H29 0.9500 . ?
C30 C31 1.390(5) . ?
C30 H30 0.9500 . ?
C31 H31 0.9500 . ?
C32 C33 1.529(6) . ?
C32 C35 1.530(5) . ?
C32 C34 1.534(6) . ?
C33 H33A 0.9800 . ?
C33 H33B 0.9800 . ?
C33 H33C 0.9800 . ?
C34 H34A 0.9800 . ?
C34 H34B 0.9800 . ?
C34 H34C 0.9800 . ?
C35 H35A 0.9800 . ?
C35 H35B 0.9800 . ?
C35 H35C 0.9800 . ?
C36 C41 1.386(5) . ?
C36 C37 1.393(5) . ?
C37 C38 1.399(5) . ?
C37 C42 1.547(6) . ?
C38 C39 1.382(6) . ?
C38 H38 0.9500 . ?
C39 C40 1.383(6) . ?
C39 H39 0.9500 . ?
C40 C41 1.411(5) . ?
C40 H40 0.9500 . ?
C42 C43 1.530(6) . ?
C42 C44 1.536(6) . ?
C42 C45 1.548(6) . ?
C43 H43A 0.9800 . ?
C43 H43B 0.9800 . ?
C43 H43C 0.9800 . ?
C44 H44A 0.9800 . ?
C44 H44B 0.9800 . ?
C44 H44C 0.9800 . ?
C45 H45A 0.9800 . ?
C45 H45B 0.9800 . ?
C45 H45C 0.9800 . ?
C46 C51 1.391(5) . ?
C46 C47 1.394(5) . ?
C47 C48 1.400(5) . ?
C47 C52 1.551(5) . ?
C48 C49 1.385(6) . ?
C48 H48 0.9500 . ?
C49 C50 1.375(6) . ?
C49 H49 0.9500 . ?
C50 C51 1.374(6) . ?
C50 H50 0.9500 . ?
C51 H51 0.9500 . ?
C52 C55 1.534(5) . ?
C52 C53 1.536(5) . ?
C52 C54 1.538(5) . ?
C53 H53A 0.9800 . ?
C53 H53B 0.9800 . ?
C53 H53C 0.9800 . ?
C54 H54A 0.9800 . ?
C54 H54B 0.9800 . ?
C54 H54C 0.9800 . ?
C55 H55A 0.9800 . ?
C55 H55B 0.9800 . ?
C55 H55C 0.9800 . ?

loop_
_geom_torsion_atom_site_label_1
_geom_torsion_atom_site_label_2
_geom_torsion_atom_site_label_3
_geom_torsion_atom_site_label_4
_geom_torsion
_geom_torsion_site_symmetry_1
_geom_torsion_site_symmetry_2
_geom_torsion_site_symmetry_3
_geom_torsion_site_symmetry_4
_geom_torsion_publ_flag
P2 Pt1 P1 O2 -64.69(10) . . . . ?
Cl1 Pt1 P1 O2 110.65(10) . . . . ?
P2 Pt1 P1 O1 -178.50(11) . . . . ?
Cl1 Pt1 P1 O1 -3.16(11) . . . . ?
P2 Pt1 P1 C1 56.33(15) . . . . ?
Cl1 Pt1 P1 C1 -128.34(15) . . . . ?
C41 Pt1 P2 O4 -120.97(15) . . . . ?
Cl1 Pt1 P2 O4 -98.1(2) . . . . ?
P1 Pt1 P2 O4 57.03(11) . . . . ?
C41 Pt1 P2 O3 -4.38(14) . . . . ?
Cl1 Pt1 P2 O3 18.5(2) . . . . ?
P1 Pt1 P2 O3 173.62(10) . . . . ?
C41 Pt1 P2 C7 114.12(18) . . . . ?
Cl1 Pt1 P2 C7 137.0(2) . . . . ?
P1 Pt1 P2 C7 -67.88(15) . . . . ?
O2 P1 O1 C16 170.7(3) . . . . ?
C1 P1 O1 C16 71.0(3) . . . . ?
Pt1 P1 O1 C16 -65.5(3) . . . . ?
O1 P1 O2 C26 87.5(3) . . . . ?
C1 P1 O2 C26 -170.8(3) . . . . ?
Pt1 P1 O2 C26 -36.7(3) . . . . ?
O4 P2 O3 C36 132.2(2) . . . . ?
C7 P2 O3 C36 -126.9(2) . . . . ?
Pt1 P2 O3 C36 3.4(3) . . . . ?
O3 P2 O4 C46 -44.4(3) . . . . ?
C7 P2 O4 C46 -149.1(3) . . . . ?
Pt1 P2 O4 C46 75.4(3) . . . . ?
O2 P1 C1 C2 82.1(3) . . . . ?
O1 P1 C1 C2 -178.6(3) . . . . ?
Pt1 P1 C1 C2 -46.7(3) . . . . ?
O2 P1 C1 C6 -101.9(3) . . . . ?
O1 P1 C1 C6 -2.6(4) . . . . ?
Pt1 P1 C1 C6 129.3(3) . . . . ?
C8 O5 C2 C1 134.9(3) . . . . ?
C8 O5 C2 C3 -42.6(4) . . . . ?
C6 C1 C2 O5 178.5(3) . . . . ?
P1 C1 C2 O5 -5.3(4) . . . . ?
C6 C1 C2 C3 -4.1(6) . . . . ?
P1 C1 C2 C3 172.2(3) . . . . ?
O5 C2 C3 C4 178.7(3) . . . . ?
C1 C2 C3 C4 1.3(6) . . . . ?
O5 C2 C3 C13 -0.5(5) . . . . ?
C1 C2 C3 C13 -177.8(3) . . . . ?
C2 C3 C4 C5 1.3(6) . . . . ?
C13 C3 C4 C5 -179.7(4) . . . . ?
C3 C4 C5 C6 -1.0(6) . . . . ?
C4 C5 C6 C1 -1.9(6) . . . . ?
C2 C1 C6 C5 4.3(6) . . . . ?
P1 C1 C6 C5 -171.8(3) . . . . ?
O4 P2 C7 C8 -69.2(3) . . . . ?
O3 P2 C7 C8 -173.1(3) . . . . ?
Pt1 P2 C7 C8 65.8(3) . . . . ?
O4 P2 C7 C12 110.8(3) . . . . ?
O3 P2 C7 C12 6.9(4) . . . . ?
Pt1 P2 C7 C12 -114.2(3) . . . . ?
C12 C7 C8 C9 1.1(6) . . . . ?
P2 C7 C8 C9 -178.9(3) . . . . ?
C12 C7 C8 O5 178.6(3) . . . . ?
P2 C7 C8 O5 -1.4(4) . . . . ?
C2 O5 C8 C7 -135.3(3) . . . . ?
C2 O5 C8 C9 42.3(4) . . . . ?
C7 C8 C9 C10 -2.3(6) . . . . ?
O5 C8 C9 C10 -179.8(3) . . . . ?
C7 C8 C9 C13 178.9(3) . . . . ?
O5 C8 C9 C13 1.4(5) . . . . ?
C8 C9 C10 C11 2.3(6) . . . . ?
C13 C9 C10 C11 -179.0(4) . . . . ?
C9 C10 C11 C12 -1.2(6) . . . . ?
C10 C11 C12 C7 -0.1(6) . . . . ?
C8 C7 C12 C11 0.2(6) . . . . ?
P2 C7 C12 C11 -179.8(3) . . . . ?
C8 C9 C13 C14 -163.0(4) . . . . ?
C10 C9 C13 C14 18.4(6) . . . . ?
C8 C9 C13 C3 -40.4(4) . . . . ?
C10 C9 C13 C3 141.0(4) . . . . ?
C8 C9 C13 C15 75.9(4) . . . . ?
C10 C9 C13 C15 -102.7(4) . . . . ?
C4 C3 C13 C14 -16.6(6) . . . . ?
C2 C3 C13 C14 162.4(4) . . . . ?
C4 C3 C13 C9 -138.9(4) . . . . ?
C2 C3 C13 C9 40.1(4) . . . . ?
C4 C3 C13 C15 105.3(4) . . . . ?
C2 C3 C13 C15 -75.7(4) . . . . ?
P1 O1 C16 C21 2.4(5) . . . . ?
P1 O1 C16 C17 -177.0(3) . . . . ?
C21 C16 C17 C18 1.3(6) . . . . ?
O1 C16 C17 C18 -179.3(3) . . . . ?
C21 C16 C17 C22 178.9(4) . . . . ?
O1 C16 C17 C22 -1.7(6) . . . . ?
C16 C17 C18 C19 0.4(6) . . . . ?
C22 C17 C18 C19 -177.3(4) . . . . ?
C17 C18 C19 C20 -1.5(7) . . . . ?
C18 C19 C20 C21 0.9(6) . . . . ?
C17 C16 C21 C20 -1.9(6) . . . . ?
O1 C16 C21 C20 178.7(3) . . . . ?
C19 C20 C21 C16 0.8(6) . . . . ?
C16 C17 C22 C24 179.2(4) . . . . ?
C18 C17 C22 C24 -3.3(6) . . . . ?
C16 C17 C22 C25 -62.1(5) . . . . ?
C18 C17 C22 C25 115.3(4) . . . . ?
C16 C17 C22 C23 60.1(6) . . . . ?
C18 C17 C22 C23 -122.4(5) . . . . ?
P1 O2 C26 C31 -28.0(5) . . . . ?
P1 O2 C26 C27 155.8(3) . . . . ?
C31 C26 C27 C28 3.6(6) . . . . ?
O2 C26 C27 C28 179.8(3) . . . . ?
C31 C26 C27 C32 -173.0(4) . . . . ?
O2 C26 C27 C32 3.1(5) . . . . ?
C26 C27 C28 C29 -2.9(6) . . . . ?
C32 C27 C28 C29 173.8(4) . . . . ?
C27 C28 C29 C30 0.7(7) . . . . ?
C28 C29 C30 C31 0.9(7) . . . . ?
O2 C26 C31 C30 -178.2(3) . . . . ?
C27 C26 C31 C30 -2.2(6) . . . . ?
C29 C30 C31 C26 -0.2(6) . . . . ?
C28 C27 C32 C33 -108.1(4) . . . . ?
C26 C27 C32 C33 68.3(5) . . . . ?
C28 C27 C32 C35 130.0(4) . . . . ?
C26 C27 C32 C35 -53.6(5) . . . . ?
C28 C27 C32 C34 10.7(5) . . . . ?
C26 C27 C32 C34 -172.9(4) . . . . ?
P2 O3 C36 C41 0.7(4) . . . . ?
P2 O3 C36 C37 -178.3(3) . . . . ?
C41 C36 C37 C38 5.5(6) . . . . ?
O3 C36 C37 C38 -175.6(3) . . . . ?
C41 C36 C37 C42 -172.2(4) . . . . ?
O3 C36 C37 C42 6.7(6) . . . . ?
C36 C37 C38 C39 -1.2(6) . . . . ?
C42 C37 C38 C39 176.6(4) . . . . ?
C37 C38 C39 C40 -2.4(6) . . . . ?
C38 C39 C40 C41 2.1(6) . . . . ?
C37 C36 C41 C40 -5.8(6) . . . . ?
O3 C36 C41 C40 175.3(3) . . . . ?
C37 C36 C41 Pt1 173.8(3) . . . . ?
O3 C36 C41 Pt1 -5.0(4) . . . . ?
C39 C40 C41 C36 1.7(5) . . . . ?
C39 C40 C41 Pt1 -177.9(3) . . . . ?
P2 Pt1 C41 C36 5.5(3) . . . . ?
Cl1 Pt1 C41 C36 -170.2(3) . . . . ?
P2 Pt1 C41 C40 -174.9(3) . . . . ?
Cl1 Pt1 C41 C40 9.4(3) . . . . ?
C36 C37 C42 C43 178.2(4) . . . . ?
C38 C37 C42 C43 0.6(6) . . . . ?
C36 C37 C42 C44 58.7(5) . . . . ?
C38 C37 C42 C44 -118.9(4) . . . . ?
C36 C37 C42 C45 -62.2(5) . . . . ?
C38 C37 C42 C45 120.2(4) . . . . ?
P2 O4 C46 C51 -48.9(4) . . . . ?
P2 O4 C46 C47 132.3(3) . . . . ?
C51 C46 C47 C48 -1.3(6) . . . . ?
O4 C46 C47 C48 177.5(3) . . . . ?
C51 C46 C47 C52 178.4(4) . . . . ?
O4 C46 C47 C52 -2.8(5) . . . . ?
C46 C47 C48 C49 0.6(7) . . . . ?
C52 C47 C48 C49 -179.1(4) . . . . ?
C47 C48 C49 C50 0.6(8) . . . . ?
C48 C49 C50 C51 -1.2(8) . . . . ?
C49 C50 C51 C46 0.5(7) . . . . ?
C47 C46 C51 C50 0.8(6) . . . . ?
O4 C46 C51 C50 -178.0(4) . . . . ?
C46 C47 C52 C55 176.9(4) . . . . ?
C48 C47 C52 C55 -3.4(5) . . . . ?
C46 C47 C52 C53 57.0(5) . . . . ?
C48 C47 C52 C53 -123.3(4) . . . . ?
C46 C47 C52 C54 -65.0(5) . . . . ?
C48 C47 C52 C54 114.7(4) . . . . ?
